data_7703857
loop_
_publ_author_name
'Huang, Li-Cheng'
'Zhang, Jing-Shun'
'Jia, Teng'
'Mu, Ying'
'Gao, Wei'

_publ_section_title
;
 Bis(imino)aryl NCN pincer cobalt complexes: synthesis and
 disproportionation.
;
_journal_issue 16
_journal_name_full 'Dalton transactions (Cambridge, England : 2003)'
_journal_page_first 5219
_journal_page_last 5227
_journal_paper_doi 10.1039/d0dt00747a
_journal_volume 49
_journal_year 2020
_chemical_formula_moiety 'C67 H87 Co N4 P'
_chemical_formula_sum 'C67 H87 Co N4 P'
_chemical_formula_weight 1038.30
_space_group_crystal_system triclinic
_space_group_IT_number 2
_space_group_name_Hall '-P 1'
_space_group_name_H-M_alt 'P -1'
_atom_sites_solution_hydrogens geom
_audit_creation_date 2019-12-19
_audit_creation_method
;
Olex2 1.2
(compiled 2018.05.29 svn.r3508 for OlexSys, GUI svn.r5506)
;
_audit_update_record
;
2020-02-27 deposited with the CCDC.	2020-03-25 downloaded from the CCDC.
;
_cell_angle_alpha 76.217(2)
_cell_angle_beta 82.452(2)
_cell_angle_gamma 76.299(2)
_cell_formula_units_Z 2
_cell_length_a 11.4966(12)
_cell_length_b 13.3441(13)
_cell_length_c 22.168(2)
_cell_measurement_reflns_used 1332
_cell_measurement_temperature 184(2)
_cell_measurement_theta_max 20.89
_cell_measurement_theta_min 2.53
_cell_volume 3198.8(5)
_computing_cell_refinement 'SAINT v6.45A (Bruker, 2003)'
_computing_data_reduction 'SAINT v6.45A (Bruker, 2003)'
_computing_molecular_graphics 'Olex2 (Dolomanov et al., 2009)'
_computing_publication_material 'Olex2 (Dolomanov et al., 2009)'
_computing_structure_refinement 'ShelXL (Sheldrick, 2015)'
_diffrn_ambient_temperature 184.65
_diffrn_measured_fraction_theta_full 0.978
_diffrn_measured_fraction_theta_max 0.968
_diffrn_measurement_device_type 'CCD area detector'
_diffrn_measurement_method 'phi and omega scans'
_diffrn_radiation_monochromator graphite
_diffrn_radiation_type MoK\a
_diffrn_radiation_wavelength 0.71073
_diffrn_reflns_av_R_equivalents 0.0602
_diffrn_reflns_av_unetI/netI 0.1744
_diffrn_reflns_Laue_measured_fraction_full 0.978
_diffrn_reflns_Laue_measured_fraction_max 0.968
_diffrn_reflns_limit_h_max 13
_diffrn_reflns_limit_h_min -14
_diffrn_reflns_limit_k_max 16
_diffrn_reflns_limit_k_min -16
_diffrn_reflns_limit_l_max 27
_diffrn_reflns_limit_l_min -18
_diffrn_reflns_number 16589
_diffrn_reflns_point_group_measured_fraction_full 0.978
_diffrn_reflns_point_group_measured_fraction_max 0.968
_diffrn_reflns_theta_full 25.242
_diffrn_reflns_theta_max 26.030
_diffrn_reflns_theta_min 1.608
_exptl_absorpt_coefficient_mu 0.333
_exptl_absorpt_correction_type none
_exptl_crystal_colour 'clear reddish red'
_exptl_crystal_colour_lustre clear
_exptl_crystal_colour_modifier reddish
_exptl_crystal_colour_primary red
_exptl_crystal_density_diffrn 1.078
_exptl_crystal_description block
_exptl_crystal_F_000 1118
_exptl_crystal_size_max 0.17
_exptl_crystal_size_mid 0.15
_exptl_crystal_size_min 0.12
_refine_diff_density_max 0.595
_refine_diff_density_min -0.474
_refine_diff_density_rms 0.075
_refine_ls_extinction_method none
_refine_ls_goodness_of_fit_ref 1.004
_refine_ls_hydrogen_treatment constr
_refine_ls_matrix_type full
_refine_ls_number_parameters 677
_refine_ls_number_reflns 12220
_refine_ls_number_restraints 0
_refine_ls_restrained_S_all 1.004
_refine_ls_R_factor_all 0.1770
_refine_ls_R_factor_gt 0.0883
_refine_ls_shift/su_max 0.000
_refine_ls_shift/su_mean 0.000
_refine_ls_structure_factor_coef Fsqd
_refine_ls_weighting_details 'w=1/[\s^2^(Fo^2^)+(0.0945P)^2^] where P=(Fo^2^+2Fc^2^)/3'
_refine_ls_weighting_scheme calc
_refine_ls_wR_factor_gt 0.1881
_refine_ls_wR_factor_ref 0.2371
_reflns_Friedel_coverage 0.000
_reflns_number_gt 5894
_reflns_number_total 12220
_reflns_threshold_expression 'I > 2\s(I)'
_cod_data_source_file d0dt00747a2.cif
_cod_data_source_block 4d
_cod_depositor_comments 'Adding full bibliography for 7703856--7703861.cif.'
_cod_original_cell_volume 3198.8(6)
_cod_database_code 7703857
_shelx_shelxl_version_number 2014/7
_shelx_space_group_comment
;
The symmetry employed for this shelxl refinement is uniquely defined
by the following loop, which should always be used as a source of
symmetry information in preference to the above space-group names.
They are only intended as comments.
;
_shelx_estimated_absorpt_t_max 0.961
_shelx_estimated_absorpt_t_min 0.946
_olex2_refinement_description
;
1. Fixed Uiso
 At 1.2 times of:
  All C(H) groups
 At 1.5 times of:
  All C(H,H,H) groups
2.a Ternary CH refined with riding coordinates:
 C41(H41), C44(H44), C47(H47), C50(H50), C53(H53), C56(H56), C59(H59), C62(H62)
2.b Aromatic/amide H refined with riding coordinates:
 C3(H3), C4(H4), C5(H5), C7(H7), C10(H10), C11(H11), C12(H12), C14(H14),
 C17(H17), C18(H18), C19(H19), C23(H23), C24(H24), C25(H25), C27(H27), C30(H30),
  C32(H32), C33(H33), C34(H34), C37(H37), C38(H38), C39(H39)
2.c Idealised Me refined as rotating group:
 C42(H42A,H42B,H42C), C43(H43A,H43B,H43C), C45(H45A,H45B,H45C), C46(H46A,H46B,
 H46C), C48(H48A,H48B,H48C), C49(H49A,H49B,H49C), C51(H51A,H51B,H51C), C52(H52A,
 H52B,H52C), C54(H54A,H54B,H54C), C55(H55A,H55B,H55C), C57(H57A,H57B,H57C),
 C58(H58A,H58B,H58C), C60(H60A,H60B,H60C), C61(H61A,H61B,H61C), C63(H63A,H63B,
 H63C), C64(H64A,H64B,H64C), C65(H65A,H65B,H65C), C66(H66A,H66B,H66C), C67(H67A,
 H67B,H67C)
;
_olex2_submission_special_instructions 'No special instructions were received'

loop_
_space_group_symop_operation_xyz
'x, y, z'
'-x, -y, -z'

loop_
_atom_site_label
_atom_site_type_symbol
_atom_site_fract_x
_atom_site_fract_y
_atom_site_fract_z
_atom_site_U_iso_or_equiv
_atom_site_adp_type
_atom_site_occupancy
_atom_site_site_symmetry_order
_atom_site_calc_flag
_atom_site_refinement_flags_posn
_atom_site_refinement_flags_adp
_atom_site_refinement_flags_occupancy
_atom_site_disorder_assembly
_atom_site_disorder_group
C1 C 0.5891(5) 0.6963(4) 0.7954(2) 0.0232(12) Uani 1 1 d . . . . .
C2 C 0.6805(5) 0.7501(5) 0.8015(2) 0.0340(15) Uani 1 1 d . . . . .
C3 C 0.7353(5) 0.7396(4) 0.8559(2) 0.0319(14) Uani 1 1 d . . . . .
H3 H 0.7945 0.7785 0.8559 0.038 Uiso 1 1 calc R . . . .
C4 C 0.7024(5) 0.6717(5) 0.9099(3) 0.0368(15) Uani 1 1 d . . . . .
H4 H 0.7395 0.6615 0.9474 0.044 Uiso 1 1 calc R . . . .
C5 C 0.6131(5) 0.6193(4) 0.9070(3) 0.0351(15) Uani 1 1 d . . . . .
H5 H 0.5887 0.5735 0.9439 0.042 Uiso 1 1 calc R . . . .
C6 C 0.5569(5) 0.6303(4) 0.8527(2) 0.0240(12) Uani 1 1 d . . . . .
C7 C 0.4632(5) 0.5693(5) 0.8602(3) 0.0355(15) Uani 1 1 d . . . . .
H7 H 0.4401 0.5546 0.8242 0.043 Uiso 1 1 calc R . . . .
C8 C 0.3262(5) 0.4713(5) 0.9142(2) 0.0348(15) Uani 1 1 d . . . . .
C9 C 0.2036(5) 0.5204(5) 0.9244(3) 0.0365(15) Uani 1 1 d . . . . .
C10 C 0.1191(6) 0.4591(6) 0.9276(3) 0.0465(17) Uani 1 1 d . . . . .
H10 H 0.0359 0.4902 0.9320 0.056 Uiso 1 1 calc R . . . .
C11 C 0.1541(7) 0.3550(6) 0.9246(3) 0.059(2) Uani 1 1 d . . . . .
H11 H 0.0949 0.3143 0.9284 0.071 Uiso 1 1 calc R . . . .
C12 C 0.2730(6) 0.3082(6) 0.9162(3) 0.0528(19) Uani 1 1 d . . . . .
H12 H 0.2957 0.2360 0.9135 0.063 Uiso 1 1 calc R . . . .
C13 C 0.3616(6) 0.3674(5) 0.9114(3) 0.0398(16) Uani 1 1 d . . . . .
C14 C 0.7164(5) 0.8215(5) 0.7460(3) 0.0356(15) Uani 1 1 d . . . . .
H14 H 0.7740 0.8615 0.7471 0.043 Uiso 1 1 calc R . . . .
C15 C 0.7125(5) 0.9067(5) 0.6418(3) 0.0337(15) Uani 1 1 d . . . . .
C16 C 0.6583(5) 1.0144(4) 0.6342(3) 0.0291(13) Uani 1 1 d . . . . .
C17 C 0.7038(5) 1.0844(4) 0.5839(3) 0.0369(15) Uani 1 1 d . . . . .
H17 H 0.6686 1.1577 0.5763 0.044 Uiso 1 1 calc R . . . .
C18 C 0.8017(5) 1.0452(5) 0.5445(3) 0.0417(17) Uani 1 1 d . . . . .
H18 H 0.8313 1.0922 0.5098 0.050 Uiso 1 1 calc R . . . .
C19 C 0.8541(5) 0.9412(5) 0.5558(3) 0.0326(14) Uani 1 1 d . . . . .
H19 H 0.9223 0.9171 0.5297 0.039 Uiso 1 1 calc R . . . .
C20 C 0.8114(5) 0.8683(4) 0.6043(2) 0.0278(13) Uani 1 1 d . . . . .
C21 C 0.4221(5) 0.6586(4) 0.7203(2) 0.0219(12) Uani 1 1 d . . . . .
C22 C 0.3008(5) 0.6961(5) 0.7434(2) 0.0320(14) Uani 1 1 d . . . . .
C23 C 0.2180(5) 0.6307(4) 0.7565(2) 0.0273(13) Uani 1 1 d . . . . .
H23 H 0.1389 0.6565 0.7729 0.033 Uiso 1 1 calc R . . . .
C24 C 0.2490(5) 0.5284(5) 0.7460(3) 0.0411(17) Uani 1 1 d . . . . .
H24 H 0.1922 0.4844 0.7554 0.049 Uiso 1 1 calc R . . . .
C25 C 0.3643(5) 0.4924(4) 0.7215(3) 0.0326(14) Uani 1 1 d . . . . .
H25 H 0.3869 0.4242 0.7122 0.039 Uiso 1 1 calc R . . . .
C26 C 0.4483(5) 0.5586(4) 0.7105(2) 0.0313(15) Uani 1 1 d . . . . .
C27 C 0.2597(5) 0.8022(4) 0.7554(2) 0.0252(12) Uani 1 1 d . . . . .
H27 H 0.1810 0.8199 0.7748 0.030 Uiso 1 1 calc R . . . .
C28 C 0.2705(5) 0.9744(4) 0.7547(3) 0.0321(14) Uani 1 1 d . . . . .
C29 C 0.3168(5) 1.0045(5) 0.8027(3) 0.0380(15) Uani 1 1 d . . . . .
C30 C 0.2765(6) 1.1053(5) 0.8118(3) 0.0515(18) Uani 1 1 d . . . . .
H30 H 0.3100 1.1266 0.8424 0.062 Uiso 1 1 calc R . . . .
C31 C 0.1778(5) 1.0441(5) 0.7204(3) 0.0373(15) Uani 1 1 d . . . . .
C32 C 0.1405(6) 1.1458(5) 0.7332(3) 0.0497(18) Uani 1 1 d . . . . .
H32 H 0.0795 1.1951 0.7100 0.060 Uiso 1 1 calc R . . . .
C33 C 0.1879(6) 1.1774(6) 0.7775(3) 0.060(2) Uani 1 1 d . . . . .
H33 H 0.1608 1.2470 0.7845 0.072 Uiso 1 1 calc R . . . .
C34 C 0.5696(5) 0.5094(4) 0.6872(3) 0.0334(14) Uani 1 1 d . . . . .
H34 H 0.5855 0.4388 0.6818 0.040 Uiso 1 1 calc R . . . .
C35 C 0.7700(5) 0.5026(4) 0.6542(3) 0.0347(15) Uani 1 1 d . . . . .
C36 C 0.7914(6) 0.4771(5) 0.5967(3) 0.0430(17) Uani 1 1 d . . . . .
C37 C 0.9103(7) 0.4243(5) 0.5799(4) 0.059(2) Uani 1 1 d . . . . .
H37 H 0.9281 0.4034 0.5410 0.070 Uiso 1 1 calc R . . . .
C38 C 0.9982(6) 0.4036(5) 0.6196(4) 0.054(2) Uani 1 1 d . . . . .
H38 H 1.0782 0.3731 0.6067 0.065 Uiso 1 1 calc R . . . .
C39 C 0.9740(6) 0.4258(4) 0.6772(3) 0.0437(17) Uani 1 1 d . . . . .
H39 H 1.0361 0.4069 0.7048 0.052 Uiso 1 1 calc R . . . .
C40 C 0.8597(5) 0.4755(5) 0.6962(3) 0.0417(17) Uani 1 1 d . . . . .
C41 C 0.6952(7) 0.4946(5) 0.5517(3) 0.0540(19) Uani 1 1 d . . . . .
H41 H 0.6233 0.5450 0.5656 0.065 Uiso 1 1 calc R . . . .
C42 C 0.7320(7) 0.5415(6) 0.4838(3) 0.067(2) Uani 1 1 d . . . . .
H42A H 0.7551 0.6086 0.4813 0.100 Uiso 1 1 calc GR . . . .
H42B H 0.6642 0.5538 0.4584 0.100 Uiso 1 1 calc GR . . . .
H42C H 0.8001 0.4922 0.4682 0.100 Uiso 1 1 calc GR . . . .
C43 C 0.6575(7) 0.3926(6) 0.5539(4) 0.074(2) Uani 1 1 d . . . . .
H43A H 0.5903 0.4069 0.5279 0.111 Uiso 1 1 calc GR . . . .
H43B H 0.6324 0.3620 0.5970 0.111 Uiso 1 1 calc GR . . . .
H43C H 0.7253 0.3429 0.5383 0.111 Uiso 1 1 calc GR . . . .
C44 C 0.8272(5) 0.4948(5) 0.7623(3) 0.0395(15) Uani 1 1 d . . . . .
H44 H 0.7622 0.5601 0.7605 0.047 Uiso 1 1 calc R . . . .
C45 C 0.7783(6) 0.4017(6) 0.8032(4) 0.077(3) Uani 1 1 d . . . . .
H45A H 0.7134 0.3894 0.7831 0.115 Uiso 1 1 calc GR . . . .
H45B H 0.7472 0.4177 0.8439 0.115 Uiso 1 1 calc GR . . . .
H45C H 0.8429 0.3382 0.8087 0.115 Uiso 1 1 calc GR . . . .
C46 C 0.9296(6) 0.5088(6) 0.7921(3) 0.062(2) Uani 1 1 d . . . . .
H46A H 0.9767 0.4394 0.8108 0.093 Uiso 1 1 calc GR . . . .
H46B H 0.8986 0.5492 0.8246 0.093 Uiso 1 1 calc GR . . . .
H46C H 0.9809 0.5470 0.7606 0.093 Uiso 1 1 calc GR . . . .
C47 C 0.8771(5) 0.7541(5) 0.6158(3) 0.0450(17) Uani 1 1 d . . . . .
H47 H 0.8197 0.7103 0.6396 0.054 Uiso 1 1 calc R . . . .
C48 C 0.9263(6) 0.7132(5) 0.5567(3) 0.0477(17) Uani 1 1 d . . . . .
H48A H 0.8616 0.7280 0.5290 0.072 Uiso 1 1 calc GR . . . .
H48B H 0.9580 0.6368 0.5677 0.072 Uiso 1 1 calc GR . . . .
H48C H 0.9906 0.7485 0.5354 0.072 Uiso 1 1 calc GR . . . .
C49 C 0.9810(6) 0.7396(5) 0.6571(3) 0.0559(19) Uani 1 1 d . . . . .
H49A H 1.0291 0.7927 0.6390 0.084 Uiso 1 1 calc GR . . . .
H49B H 1.0319 0.6688 0.6595 0.084 Uiso 1 1 calc GR . . . .
H49C H 0.9478 0.7481 0.6991 0.084 Uiso 1 1 calc GR . . . .
C50 C 0.5607(6) 1.0583(5) 0.6789(3) 0.0443(17) Uani 1 1 d . . . . .
H50 H 0.5210 1.0001 0.7028 0.053 Uiso 1 1 calc R . . . .
C51 C 0.4634(6) 1.1507(5) 0.6482(3) 0.0540(19) Uani 1 1 d . . . . .
H51A H 0.4980 1.2131 0.6315 0.081 Uiso 1 1 calc GR . . . .
H51B H 0.3970 1.1669 0.6794 0.081 Uiso 1 1 calc GR . . . .
H51C H 0.4333 1.1310 0.6143 0.081 Uiso 1 1 calc GR . . . .
C52 C 0.6189(7) 1.0984(6) 0.7253(3) 0.067(2) Uani 1 1 d . . . . .
H52A H 0.6741 1.0390 0.7492 0.100 Uiso 1 1 calc GR . . . .
H52B H 0.5560 1.1297 0.7538 0.100 Uiso 1 1 calc GR . . . .
H52C H 0.6634 1.1517 0.7022 0.100 Uiso 1 1 calc GR . . . .
C53 C 0.1686(6) 0.6335(5) 0.9297(3) 0.0452(17) Uani 1 1 d . . . . .
H53 H 0.2235 0.6721 0.8991 0.054 Uiso 1 1 calc R . . . .
C54 C 0.0402(6) 0.6894(6) 0.9144(3) 0.066(2) Uani 1 1 d . . . . .
H54A H 0.0314 0.6934 0.8704 0.098 Uiso 1 1 calc GR . . . .
H54B H 0.0233 0.7610 0.9221 0.098 Uiso 1 1 calc GR . . . .
H54C H -0.0165 0.6497 0.9407 0.098 Uiso 1 1 calc GR . . . .
C55 C 0.1917(6) 0.6424(5) 0.9949(3) 0.058(2) Uani 1 1 d . . . . .
H55A H 0.1429 0.6019 1.0266 0.087 Uiso 1 1 calc GR . . . .
H55B H 0.1702 0.7167 0.9980 0.087 Uiso 1 1 calc GR . . . .
H55C H 0.2769 0.6142 1.0017 0.087 Uiso 1 1 calc GR . . . .
C56 C 0.4934(6) 0.3126(5) 0.9036(3) 0.0540(19) Uani 1 1 d . . . . .
H56 H 0.5428 0.3664 0.9000 0.065 Uiso 1 1 calc R . . . .
C57 C 0.5230(6) 0.2686(6) 0.8460(3) 0.058(2) Uani 1 1 d . . . . .
H57A H 0.4751 0.2159 0.8481 0.087 Uiso 1 1 calc GR . . . .
H57B H 0.6086 0.2353 0.8429 0.087 Uiso 1 1 calc GR . . . .
H57C H 0.5046 0.3258 0.8094 0.087 Uiso 1 1 calc GR . . . .
C58 C 0.5301(9) 0.2252(10) 0.9594(4) 0.157(6) Uani 1 1 d . . . . .
H58A H 0.5367 0.2560 0.9945 0.236 Uiso 1 1 calc GR . . . .
H58B H 0.6079 0.1811 0.9490 0.236 Uiso 1 1 calc GR . . . .
H58C H 0.4695 0.1817 0.9711 0.236 Uiso 1 1 calc GR . . . .
C59 C 0.1150(6) 1.0162(5) 0.6738(3) 0.0447(17) Uani 1 1 d . . . . .
H59 H 0.1615 0.9470 0.6649 0.054 Uiso 1 1 calc R . . . .
C60 C 0.1040(7) 1.0963(5) 0.6127(3) 0.066(2) Uani 1 1 d . . . . .
H60A H 0.0486 1.1616 0.6193 0.100 Uiso 1 1 calc GR . . . .
H60B H 0.0731 1.0680 0.5825 0.100 Uiso 1 1 calc GR . . . .
H60C H 0.1831 1.1111 0.5966 0.100 Uiso 1 1 calc GR . . . .
C61 C -0.0122(6) 1.0022(6) 0.7014(4) 0.067(2) Uani 1 1 d . . . . .
H61A H -0.0084 0.9621 0.7446 0.100 Uiso 1 1 calc GR . . . .
H61B H -0.0434 0.9639 0.6767 0.100 Uiso 1 1 calc GR . . . .
H61C H -0.0654 1.0717 0.7004 0.100 Uiso 1 1 calc GR . . . .
C62 C 0.4012(5) 0.9214(5) 0.8455(3) 0.0434(16) Uani 1 1 d . . . . .
H62 H 0.4537 0.8742 0.8193 0.052 Uiso 1 1 calc R . . . .
C63 C 0.4824(6) 0.9611(5) 0.8770(3) 0.0518(18) Uani 1 1 d . . . . .
H63A H 0.5368 0.9960 0.8457 0.078 Uiso 1 1 calc GR . . . .
H63B H 0.5294 0.9017 0.9052 0.078 Uiso 1 1 calc GR . . . .
H63C H 0.4343 1.0117 0.9010 0.078 Uiso 1 1 calc GR . . . .
C64 C 0.3260(6) 0.8528(6) 0.8937(3) 0.060(2) Uani 1 1 d . . . . .
H64A H 0.2828 0.8931 0.9245 0.090 Uiso 1 1 calc GR . . . .
H64B H 0.3794 0.7889 0.9148 0.090 Uiso 1 1 calc GR . . . .
H64C H 0.2682 0.8330 0.8724 0.090 Uiso 1 1 calc GR . . . .
C65 C 0.4151(5) 0.9418(5) 0.5846(3) 0.0460(17) Uani 1 1 d . . . . .
H65A H 0.3776 0.9554 0.5454 0.069 Uiso 1 1 calc GR . . . .
H65B H 0.4777 0.9827 0.5790 0.069 Uiso 1 1 calc GR . . . .
H65C H 0.3542 0.9628 0.6172 0.069 Uiso 1 1 calc GR . . . .
C66 C 0.5970(6) 0.7849(5) 0.5452(3) 0.0447(16) Uani 1 1 d . . . . .
H66A H 0.6530 0.7168 0.5565 0.067 Uiso 1 1 calc GR . . . .
H66B H 0.6406 0.8421 0.5376 0.067 Uiso 1 1 calc GR . . . .
H66C H 0.5598 0.7875 0.5074 0.067 Uiso 1 1 calc GR . . . .
C67 C 0.3690(6) 0.7451(5) 0.5868(3) 0.0522(19) Uani 1 1 d . . . . .
H67A H 0.3437 0.7841 0.5456 0.078 Uiso 1 1 calc GR . . . .
H67B H 0.2998 0.7505 0.6177 0.078 Uiso 1 1 calc GR . . . .
H67C H 0.4018 0.6707 0.5857 0.078 Uiso 1 1 calc GR . . . .
Co1 Co 0.53850(7) 0.74328(6) 0.70685(3) 0.0296(2) Uani 1 1 d . . . . .
N1 N 0.6680(4) 0.8302(3) 0.6940(2) 0.0302(11) Uani 1 1 d . . . . .
N2 N 0.4123(4) 0.5357(4) 0.9123(2) 0.0381(13) Uani 1 1 d . . . . .
N3 N 0.3226(4) 0.8731(4) 0.7416(2) 0.0364(12) Uani 1 1 d . . . . .
N4 N 0.6536(4) 0.5614(4) 0.6742(2) 0.0392(13) Uani 1 1 d . . . . .
P1 P 0.48240(14) 0.80035(12) 0.60774(7) 0.0317(4) Uani 1 1 d . . . . .

loop_
_atom_site_aniso_label
_atom_site_aniso_U_11
_atom_site_aniso_U_22
_atom_site_aniso_U_33
_atom_site_aniso_U_23
_atom_site_aniso_U_13
_atom_site_aniso_U_12
C1 0.027(3) 0.019(3) 0.025(3) -0.013(2) -0.001(2) -0.002(2)
C2 0.023(3) 0.050(4) 0.021(3) 0.011(3) -0.002(2) -0.011(3)
C3 0.041(4) 0.038(3) 0.023(3) -0.012(3) -0.002(3) -0.016(3)
C4 0.036(4) 0.055(4) 0.020(3) -0.006(3) -0.010(3) -0.008(3)
C5 0.037(4) 0.040(4) 0.023(3) 0.004(3) -0.001(3) -0.009(3)
C6 0.026(3) 0.024(3) 0.022(3) -0.012(2) 0.001(2) -0.002(2)
C7 0.026(3) 0.051(4) 0.021(3) 0.013(3) -0.005(2) -0.010(3)
C8 0.042(4) 0.049(4) 0.017(3) -0.003(3) 0.002(3) -0.022(3)
C9 0.032(4) 0.046(4) 0.027(3) 0.008(3) -0.003(3) -0.015(3)
C10 0.037(4) 0.066(5) 0.039(4) -0.008(4) 0.004(3) -0.024(4)
C11 0.064(5) 0.084(6) 0.040(4) -0.003(4) 0.002(4) -0.048(5)
C12 0.053(5) 0.072(5) 0.040(4) -0.012(4) 0.000(3) -0.030(4)
C13 0.050(4) 0.043(4) 0.031(4) -0.015(3) 0.000(3) -0.015(3)
C14 0.027(3) 0.048(4) 0.033(3) -0.002(3) -0.002(3) -0.018(3)
C15 0.034(4) 0.041(4) 0.026(3) 0.006(3) -0.005(3) -0.018(3)
C16 0.032(3) 0.025(3) 0.031(3) -0.007(3) -0.004(3) -0.004(3)
C17 0.052(4) 0.026(3) 0.032(3) 0.004(3) -0.007(3) -0.015(3)
C18 0.044(4) 0.047(4) 0.031(4) 0.012(3) -0.005(3) -0.023(3)
C19 0.038(4) 0.038(4) 0.025(3) -0.011(3) 0.001(3) -0.013(3)
C20 0.036(4) 0.029(3) 0.022(3) -0.010(3) -0.004(3) -0.010(3)
C21 0.027(3) 0.021(3) 0.017(3) -0.001(2) -0.003(2) -0.006(2)
C22 0.020(3) 0.045(4) 0.024(3) 0.010(3) -0.008(2) -0.008(3)
C23 0.027(3) 0.026(3) 0.030(3) -0.010(3) 0.000(2) -0.006(3)
C24 0.023(3) 0.039(4) 0.052(4) 0.015(3) -0.004(3) -0.013(3)
C25 0.035(4) 0.027(3) 0.040(4) -0.011(3) -0.008(3) -0.007(3)
C26 0.018(3) 0.040(4) 0.027(3) 0.015(3) -0.003(2) -0.012(3)
C27 0.033(3) 0.024(3) 0.020(3) -0.011(2) -0.002(2) -0.003(3)
C28 0.041(4) 0.027(3) 0.034(3) -0.015(3) -0.004(3) -0.008(3)
C29 0.047(4) 0.030(3) 0.038(4) -0.008(3) -0.006(3) -0.010(3)
C30 0.050(4) 0.059(5) 0.047(4) -0.012(4) -0.009(3) -0.011(4)
C31 0.042(4) 0.041(4) 0.032(3) -0.016(3) -0.007(3) -0.005(3)
C32 0.057(5) 0.038(4) 0.052(4) -0.016(3) -0.024(4) 0.010(3)
C33 0.071(5) 0.047(4) 0.061(5) -0.007(4) -0.020(4) -0.007(4)
C34 0.047(4) 0.029(3) 0.027(3) -0.006(3) -0.005(3) -0.014(3)
C35 0.034(4) 0.025(3) 0.047(4) -0.017(3) 0.010(3) -0.007(3)
C36 0.045(4) 0.038(4) 0.044(4) -0.003(3) 0.005(3) -0.016(3)
C37 0.058(5) 0.049(4) 0.060(5) -0.010(4) 0.027(4) -0.014(4)
C38 0.029(4) 0.050(4) 0.071(6) -0.002(4) 0.016(4) -0.006(3)
C39 0.036(4) 0.029(4) 0.057(5) -0.006(3) 0.005(3) 0.001(3)
C40 0.029(4) 0.030(3) 0.058(5) 0.000(3) 0.006(3) -0.006(3)
C41 0.066(5) 0.052(4) 0.041(4) -0.006(3) 0.017(4) -0.020(4)
C42 0.078(6) 0.080(6) 0.042(4) -0.010(4) 0.012(4) -0.028(5)
C43 0.094(6) 0.087(6) 0.059(5) -0.033(5) 0.010(4) -0.045(5)
C44 0.031(4) 0.041(4) 0.047(4) -0.018(3) 0.001(3) -0.003(3)
C45 0.061(5) 0.088(6) 0.069(6) 0.023(5) -0.009(4) -0.032(5)
C46 0.057(5) 0.072(5) 0.052(5) 0.002(4) -0.006(4) -0.018(4)
C47 0.040(4) 0.050(4) 0.034(4) 0.010(3) 0.002(3) -0.012(3)
C48 0.065(5) 0.033(4) 0.047(4) -0.020(3) 0.008(4) -0.009(3)
C49 0.051(4) 0.048(4) 0.065(5) -0.010(4) -0.015(4) -0.001(4)
C50 0.045(4) 0.046(4) 0.036(4) -0.004(3) 0.004(3) -0.008(3)
C51 0.052(5) 0.057(5) 0.047(4) -0.005(4) 0.009(3) -0.013(4)
C52 0.099(6) 0.065(5) 0.043(4) -0.030(4) -0.015(4) -0.005(5)
C53 0.042(4) 0.042(4) 0.045(4) 0.003(3) 0.002(3) -0.011(3)
C54 0.045(5) 0.064(5) 0.062(5) 0.007(4) 0.013(4) 0.008(4)
C55 0.071(5) 0.050(4) 0.058(5) -0.021(4) -0.004(4) -0.013(4)
C56 0.042(4) 0.057(5) 0.062(5) -0.018(4) -0.001(4) -0.007(4)
C57 0.068(5) 0.064(5) 0.043(4) -0.024(4) -0.004(4) -0.003(4)
C58 0.097(8) 0.271(15) 0.037(5) -0.008(8) -0.020(5) 0.073(9)
C59 0.046(4) 0.041(4) 0.043(4) -0.004(3) -0.015(3) 0.000(3)
C60 0.076(6) 0.066(5) 0.049(5) 0.003(4) -0.028(4) -0.001(4)
C61 0.055(5) 0.074(5) 0.073(6) -0.014(5) -0.023(4) -0.010(4)
C62 0.042(4) 0.057(4) 0.030(3) -0.003(3) -0.012(3) -0.008(3)
C63 0.063(5) 0.047(4) 0.052(4) -0.024(4) -0.018(4) -0.006(4)
C64 0.065(5) 0.071(5) 0.042(4) 0.007(4) -0.015(4) -0.025(4)
C65 0.044(4) 0.054(4) 0.039(4) -0.007(3) -0.010(3) -0.009(3)
C66 0.060(4) 0.048(4) 0.031(4) -0.016(3) -0.006(3) -0.012(3)
C67 0.068(5) 0.058(4) 0.035(4) 0.011(3) -0.020(3) -0.034(4)
Co1 0.0349(5) 0.0361(5) 0.0191(4) 0.0015(3) -0.0045(3) -0.0164(4)
N1 0.033(3) 0.036(3) 0.020(2) 0.002(2) -0.002(2) -0.014(2)
N2 0.040(3) 0.058(3) 0.021(3) -0.007(2) 0.003(2) -0.024(3)
N3 0.030(3) 0.049(3) 0.026(3) 0.000(2) -0.004(2) -0.007(3)
N4 0.030(3) 0.045(3) 0.036(3) 0.007(2) -0.002(2) -0.012(3)
P1 0.0398(10) 0.0362(9) 0.0200(8) 0.0004(7) -0.0057(7) -0.0143(8)

loop_
_atom_type_symbol
_atom_type_description
_atom_type_scat_dispersion_real
_atom_type_scat_dispersion_imag
_atom_type_scat_source
C C 0.0033 0.0016 'International Tables Vol C Tables 4.2.6.8 and 6.1.1.4'
H H 0.0000 0.0000 'International Tables Vol C Tables 4.2.6.8 and 6.1.1.4'
Co Co 0.3494 0.9721 'International Tables Vol C Tables 4.2.6.8 and 6.1.1.4'
N N 0.0061 0.0033 'International Tables Vol C Tables 4.2.6.8 and 6.1.1.4'
P P 0.1023 0.0942 'International Tables Vol C Tables 4.2.6.8 and 6.1.1.4'

loop_
_geom_angle_atom_site_label_1
_geom_angle_atom_site_label_2
_geom_angle_atom_site_label_3
_geom_angle
_geom_angle_site_symmetry_1
_geom_angle_site_symmetry_3
_geom_angle_publ_flag
C2 C1 Co1 109.3(3) . . ?
C6 C1 C2 112.2(5) . . ?
C6 C1 Co1 138.5(4) . . ?
C1 C2 C14 116.1(5) . . ?
C3 C2 C1 125.8(5) . . ?
C3 C2 C14 118.1(5) . . ?
C2 C3 H3 120.3 . . ?
C4 C3 C2 119.3(5) . . ?
C4 C3 H3 120.3 . . ?
C3 C4 H4 121.3 . . ?
C3 C4 C5 117.4(5) . . ?
C5 C4 H4 121.3 . . ?
C4 C5 H5 118.2 . . ?
C4 C5 C6 123.6(5) . . ?
C6 C5 H5 118.2 . . ?
C1 C6 C7 123.6(5) . . ?
C5 C6 C1 121.7(5) . . ?
C5 C6 C7 114.7(5) . . ?
C6 C7 H7 118.6 . . ?
N2 C7 C6 122.8(5) . . ?
N2 C7 H7 118.6 . . ?
C9 C8 N2 115.9(5) . . ?
C13 C8 C9 122.2(5) . . ?
C13 C8 N2 121.7(6) . . ?
C8 C9 C53 120.7(5) . . ?
C10 C9 C8 116.9(6) . . ?
C10 C9 C53 122.4(6) . . ?
C9 C10 H10 119.5 . . ?
C11 C10 C9 121.1(6) . . ?
C11 C10 H10 119.5 . . ?
C10 C11 H11 119.4 . . ?
C10 C11 C12 121.2(6) . . ?
C12 C11 H11 119.4 . . ?
C11 C12 H12 120.1 . . ?
C11 C12 C13 119.8(7) . . ?
C13 C12 H12 120.1 . . ?
C8 C13 C12 118.8(6) . . ?
C8 C13 C56 122.6(6) . . ?
C12 C13 C56 118.7(6) . . ?
C2 C14 H14 120.5 . . ?
N1 C14 C2 118.9(5) . . ?
N1 C14 H14 120.5 . . ?
C16 C15 N1 119.3(5) . . ?
C20 C15 C16 123.1(5) . . ?
C20 C15 N1 117.5(5) . . ?
C15 C16 C17 117.3(5) . . ?
C15 C16 C50 123.6(5) . . ?
C17 C16 C50 119.1(5) . . ?
C16 C17 H17 120.2 . . ?
C16 C17 C18 119.7(5) . . ?
C18 C17 H17 120.2 . . ?
C17 C18 H18 119.8 . . ?
C19 C18 C17 120.5(5) . . ?
C19 C18 H18 119.8 . . ?
C18 C19 H19 118.9 . . ?
C18 C19 C20 122.2(6) . . ?
C20 C19 H19 118.9 . . ?
C15 C20 C19 117.1(5) . . ?
C15 C20 C47 123.4(5) . . ?
C19 C20 C47 119.4(5) . . ?
C22 C21 Co1 121.4(4) . . ?
C26 C21 C22 115.9(5) . . ?
C26 C21 Co1 122.7(4) . . ?
C21 C22 C27 121.8(5) . . ?
C23 C22 C21 120.7(5) . . ?
C23 C22 C27 117.5(5) . . ?
C22 C23 H23 119.3 . . ?
C24 C23 C22 121.5(5) . . ?
C24 C23 H23 119.3 . . ?
C23 C24 H24 120.7 . . ?
C25 C24 C23 118.5(5) . . ?
C25 C24 H24 120.7 . . ?
C24 C25 H25 120.4 . . ?
C24 C25 C26 119.2(5) . . ?
C26 C25 H25 120.4 . . ?
C21 C26 C25 124.1(5) . . ?
C21 C26 C34 121.8(5) . . ?
C25 C26 C34 114.1(5) . . ?
C22 C27 H27 117.8 . . ?
N3 C27 C22 124.3(5) . . ?
N3 C27 H27 117.8 . . ?
C31 C28 C29 120.7(5) . . ?
C31 C28 N3 121.3(5) . . ?
N3 C28 C29 118.0(5) . . ?
C28 C29 C62 118.9(5) . . ?
C30 C29 C28 118.9(6) . . ?
C30 C29 C62 122.0(6) . . ?
C29 C30 H30 119.1 . . ?
C29 C30 C33 121.8(7) . . ?
C33 C30 H30 119.1 . . ?
C28 C31 C59 124.7(5) . . ?
C32 C31 C28 116.5(5) . . ?
C32 C31 C59 118.8(5) . . ?
C31 C32 H32 118.4 . . ?
C33 C32 C31 123.3(6) . . ?
C33 C32 H32 118.4 . . ?
C30 C33 H33 120.7 . . ?
C32 C33 C30 118.5(7) . . ?
C32 C33 H33 120.7 . . ?
C26 C34 H34 119.8 . . ?
N4 C34 C26 120.4(5) . . ?
N4 C34 H34 119.8 . . ?
C36 C35 C40 122.0(6) . . ?
C36 C35 N4 121.5(6) . . ?
C40 C35 N4 116.5(6) . . ?
C35 C36 C37 117.4(6) . . ?
C35 C36 C41 124.5(6) . . ?
C37 C36 C41 118.0(6) . . ?
C36 C37 H37 120.0 . . ?
C38 C37 C36 120.0(7) . . ?
C38 C37 H37 120.0 . . ?
C37 C38 H38 119.3 . . ?
C39 C38 C37 121.5(7) . . ?
C39 C38 H38 119.3 . . ?
C38 C39 H39 119.6 . . ?
C38 C39 C40 120.7(7) . . ?
C40 C39 H39 119.6 . . ?
C35 C40 C44 119.6(6) . . ?
C39 C40 C35 118.2(6) . . ?
C39 C40 C44 122.0(6) . . ?
C36 C41 H41 107.6 . . ?
C36 C41 C42 114.5(6) . . ?
C42 C41 H41 107.6 . . ?
C43 C41 C36 110.9(6) . . ?
C43 C41 H41 107.6 . . ?
C43 C41 C42 108.3(6) . . ?
C41 C42 H42A 109.5 . . ?
C41 C42 H42B 109.5 . . ?
C41 C42 H42C 109.5 . . ?
H42A C42 H42B 109.5 . . ?
H42A C42 H42C 109.5 . . ?
H42B C42 H42C 109.5 . . ?
C41 C43 H43A 109.5 . . ?
C41 C43 H43B 109.5 . . ?
C41 C43 H43C 109.5 . . ?
H43A C43 H43B 109.5 . . ?
H43A C43 H43C 109.5 . . ?
H43B C43 H43C 109.5 . . ?
C40 C44 H44 108.3 . . ?
C45 C44 C40 109.0(5) . . ?
C45 C44 H44 108.3 . . ?
C46 C44 C40 114.1(5) . . ?
C46 C44 H44 108.3 . . ?
C46 C44 C45 108.7(6) . . ?
C44 C45 H45A 109.5 . . ?
C44 C45 H45B 109.5 . . ?
C44 C45 H45C 109.5 . . ?
H45A C45 H45B 109.5 . . ?
H45A C45 H45C 109.5 . . ?
H45B C45 H45C 109.5 . . ?
C44 C46 H46A 109.5 . . ?
C44 C46 H46B 109.5 . . ?
C44 C46 H46C 109.5 . . ?
H46A C46 H46B 109.5 . . ?
H46A C46 H46C 109.5 . . ?
H46B C46 H46C 109.5 . . ?
C20 C47 H47 107.9 . . ?
C20 C47 C48 114.4(5) . . ?
C20 C47 C49 108.8(5) . . ?
C48 C47 H47 107.9 . . ?
C48 C47 C49 109.7(5) . . ?
C49 C47 H47 107.9 . . ?
C47 C48 H48A 109.5 . . ?
C47 C48 H48B 109.5 . . ?
C47 C48 H48C 109.5 . . ?
H48A C48 H48B 109.5 . . ?
H48A C48 H48C 109.5 . . ?
H48B C48 H48C 109.5 . . ?
C47 C49 H49A 109.5 . . ?
C47 C49 H49B 109.5 . . ?
C47 C49 H49C 109.5 . . ?
H49A C49 H49B 109.5 . . ?
H49A C49 H49C 109.5 . . ?
H49B C49 H49C 109.5 . . ?
C16 C50 H50 108.6 . . ?
C16 C50 C51 114.8(5) . . ?
C16 C50 C52 108.4(5) . . ?
C51 C50 H50 108.6 . . ?
C51 C50 C52 107.8(6) . . ?
C52 C50 H50 108.6 . . ?
C50 C51 H51A 109.5 . . ?
C50 C51 H51B 109.5 . . ?
C50 C51 H51C 109.5 . . ?
H51A C51 H51B 109.5 . . ?
H51A C51 H51C 109.5 . . ?
H51B C51 H51C 109.5 . . ?
C50 C52 H52A 109.5 . . ?
C50 C52 H52B 109.5 . . ?
C50 C52 H52C 109.5 . . ?
H52A C52 H52B 109.5 . . ?
H52A C52 H52C 109.5 . . ?
H52B C52 H52C 109.5 . . ?
C9 C53 H53 106.9 . . ?
C9 C53 C54 115.2(6) . . ?
C9 C53 C55 109.7(5) . . ?
C54 C53 H53 106.9 . . ?
C54 C53 C55 110.8(6) . . ?
C55 C53 H53 106.9 . . ?
C53 C54 H54A 109.5 . . ?
C53 C54 H54B 109.5 . . ?
C53 C54 H54C 109.5 . . ?
H54A C54 H54B 109.5 . . ?
H54A C54 H54C 109.5 . . ?
H54B C54 H54C 109.5 . . ?
C53 C55 H55A 109.5 . . ?
C53 C55 H55B 109.5 . . ?
C53 C55 H55C 109.5 . . ?
H55A C55 H55B 109.5 . . ?
H55A C55 H55C 109.5 . . ?
H55B C55 H55C 109.5 . . ?
C13 C56 H56 107.7 . . ?
C57 C56 C13 112.7(6) . . ?
C57 C56 H56 107.7 . . ?
C57 C56 C58 109.1(7) . . ?
C58 C56 C13 111.8(6) . . ?
C58 C56 H56 107.7 . . ?
C56 C57 H57A 109.5 . . ?
C56 C57 H57B 109.5 . . ?
C56 C57 H57C 109.5 . . ?
H57A C57 H57B 109.5 . . ?
H57A C57 H57C 109.5 . . ?
H57B C57 H57C 109.5 . . ?
C56 C58 H58A 109.5 . . ?
C56 C58 H58B 109.5 . . ?
C56 C58 H58C 109.5 . . ?
H58A C58 H58B 109.5 . . ?
H58A C58 H58C 109.5 . . ?
H58B C58 H58C 109.5 . . ?
C31 C59 H59 108.0 . . ?
C31 C59 C60 114.1(5) . . ?
C31 C59 C61 109.9(5) . . ?
C60 C59 H59 108.0 . . ?
C60 C59 C61 108.5(5) . . ?
C61 C59 H59 108.0 . . ?
C59 C60 H60A 109.5 . . ?
C59 C60 H60B 109.5 . . ?
C59 C60 H60C 109.5 . . ?
H60A C60 H60B 109.5 . . ?
H60A C60 H60C 109.5 . . ?
H60B C60 H60C 109.5 . . ?
C59 C61 H61A 109.5 . . ?
C59 C61 H61B 109.5 . . ?
C59 C61 H61C 109.5 . . ?
H61A C61 H61B 109.5 . . ?
H61A C61 H61C 109.5 . . ?
H61B C61 H61C 109.5 . . ?
C29 C62 H62 106.9 . . ?
C29 C62 C64 108.6(5) . . ?
C63 C62 C29 116.2(5) . . ?
C63 C62 H62 106.9 . . ?
C63 C62 C64 110.8(5) . . ?
C64 C62 H62 106.9 . . ?
C62 C63 H63A 109.5 . . ?
C62 C63 H63B 109.5 . . ?
C62 C63 H63C 109.5 . . ?
H63A C63 H63B 109.5 . . ?
H63A C63 H63C 109.5 . . ?
H63B C63 H63C 109.5 . . ?
C62 C64 H64A 109.5 . . ?
C62 C64 H64B 109.5 . . ?
C62 C64 H64C 109.5 . . ?
H64A C64 H64B 109.5 . . ?
H64A C64 H64C 109.5 . . ?
H64B C64 H64C 109.5 . . ?
H65A C65 H65B 109.5 . . ?
H65A C65 H65C 109.5 . . ?
H65B C65 H65C 109.5 . . ?
P1 C65 H65A 109.5 . . ?
P1 C65 H65B 109.5 . . ?
P1 C65 H65C 109.5 . . ?
H66A C66 H66B 109.5 . . ?
H66A C66 H66C 109.5 . . ?
H66B C66 H66C 109.5 . . ?
P1 C66 H66A 109.5 . . ?
P1 C66 H66B 109.5 . . ?
P1 C66 H66C 109.5 . . ?
H67A C67 H67B 109.5 . . ?
H67A C67 H67C 109.5 . . ?
H67B C67 H67C 109.5 . . ?
P1 C67 H67A 109.5 . . ?
P1 C67 H67B 109.5 . . ?
P1 C67 H67C 109.5 . . ?
C1 Co1 N1 83.59(19) . . ?
C1 Co1 P1 178.46(15) . . ?
C21 Co1 C1 95.0(2) . . ?
C21 Co1 N1 178.0(2) . . ?
C21 Co1 P1 86.21(15) . . ?
N1 Co1 P1 95.22(13) . . ?
C14 N1 C15 112.5(4) . . ?
C14 N1 Co1 112.0(3) . . ?
C15 N1 Co1 135.2(3) . . ?
C7 N2 C8 117.6(5) . . ?
C27 N3 C28 118.6(5) . . ?
C34 N4 C35 115.0(5) . . ?
C65 P1 Co1 115.8(2) . . ?
C66 P1 C65 100.8(3) . . ?
C66 P1 C67 101.9(3) . . ?
C66 P1 Co1 117.8(2) . . ?
C67 P1 C65 100.0(3) . . ?
C67 P1 Co1 117.6(2) . . ?

loop_
_geom_bond_atom_site_label_1
_geom_bond_atom_site_label_2
_geom_bond_distance
_geom_bond_site_symmetry_2
_geom_bond_publ_flag
C1 C2 1.442(7) . ?
C1 C6 1.423(7) . ?
C1 Co1 2.031(5) . ?
C2 C3 1.395(7) . ?
C2 C14 1.445(7) . ?
C3 H3 0.9500 . ?
C3 C4 1.387(7) . ?
C4 H4 0.9500 . ?
C4 C5 1.387(7) . ?
C5 H5 0.9500 . ?
C5 C6 1.402(7) . ?
C6 C7 1.467(7) . ?
C7 H7 0.9500 . ?
C7 N2 1.256(6) . ?
C8 C9 1.420(8) . ?
C8 C13 1.363(8) . ?
C8 N2 1.448(7) . ?
C9 C10 1.397(8) . ?
C9 C53 1.496(8) . ?
C10 H10 0.9500 . ?
C10 C11 1.367(9) . ?
C11 H11 0.9500 . ?
C11 C12 1.371(9) . ?
C12 H12 0.9500 . ?
C12 C13 1.409(8) . ?
C13 C56 1.525(9) . ?
C14 H14 0.9500 . ?
C14 N1 1.314(7) . ?
C15 C16 1.404(8) . ?
C15 C20 1.387(8) . ?
C15 N1 1.474(6) . ?
C16 C17 1.404(7) . ?
C16 C50 1.502(8) . ?
C17 H17 0.9500 . ?
C17 C18 1.408(8) . ?
C18 H18 0.9500 . ?
C18 C19 1.353(8) . ?
C19 H19 0.9500 . ?
C19 C20 1.390(7) . ?
C20 C47 1.509(8) . ?
C21 C22 1.436(7) . ?
C21 C26 1.360(7) . ?
C21 Co1 1.899(5) . ?
C22 C23 1.398(7) . ?
C22 C27 1.459(8) . ?
C23 H23 0.9500 . ?
C23 C24 1.394(8) . ?
C24 H24 0.9500 . ?
C24 C25 1.384(8) . ?
C25 H25 0.9500 . ?
C25 C26 1.419(7) . ?
C26 C34 1.477(8) . ?
C27 H27 0.9500 . ?
C27 N3 1.281(6) . ?
C28 C29 1.426(8) . ?
C28 C31 1.409(8) . ?
C28 N3 1.423(7) . ?
C29 C30 1.370(8) . ?
C29 C62 1.517(8) . ?
C30 H30 0.9500 . ?
C30 C33 1.390(9) . ?
C31 C32 1.408(8) . ?
C31 C59 1.494(8) . ?
C32 H32 0.9500 . ?
C32 C33 1.374(9) . ?
C33 H33 0.9500 . ?
C34 H34 0.9500 . ?
C34 N4 1.283(6) . ?
C35 C36 1.373(8) . ?
C35 C40 1.405(8) . ?
C35 N4 1.455(7) . ?
C36 C37 1.428(9) . ?
C36 C41 1.527(9) . ?
C37 H37 0.9500 . ?
C37 C38 1.364(10) . ?
C38 H38 0.9500 . ?
C38 C39 1.356(9) . ?
C39 H39 0.9500 . ?
C39 C40 1.386(8) . ?
C40 C44 1.531(9) . ?
C41 H41 1.0000 . ?
C41 C42 1.532(8) . ?
C41 C43 1.511(9) . ?
C42 H42A 0.9800 . ?
C42 H42B 0.9800 . ?
C42 H42C 0.9800 . ?
C43 H43A 0.9800 . ?
C43 H43B 0.9800 . ?
C43 H43C 0.9800 . ?
C44 H44 1.0000 . ?
C44 C45 1.530(8) . ?
C44 C46 1.492(8) . ?
C45 H45A 0.9800 . ?
C45 H45B 0.9800 . ?
C45 H45C 0.9800 . ?
C46 H46A 0.9800 . ?
C46 H46B 0.9800 . ?
C46 H46C 0.9800 . ?
C47 H47 1.0000 . ?
C47 C48 1.529(8) . ?
C47 C49 1.547(8) . ?
C48 H48A 0.9800 . ?
C48 H48B 0.9800 . ?
C48 H48C 0.9800 . ?
C49 H49A 0.9800 . ?
C49 H49B 0.9800 . ?
C49 H49C 0.9800 . ?
C50 H50 1.0000 . ?
C50 C51 1.543(8) . ?
C50 C52 1.551(9) . ?
C51 H51A 0.9800 . ?
C51 H51B 0.9800 . ?
C51 H51C 0.9800 . ?
C52 H52A 0.9800 . ?
C52 H52B 0.9800 . ?
C52 H52C 0.9800 . ?
C53 H53 1.0000 . ?
C53 C54 1.530(8) . ?
C53 C55 1.539(9) . ?
C54 H54A 0.9800 . ?
C54 H54B 0.9800 . ?
C54 H54C 0.9800 . ?
C55 H55A 0.9800 . ?
C55 H55B 0.9800 . ?
C55 H55C 0.9800 . ?
C56 H56 1.0000 . ?
C56 C57 1.496(9) . ?
C56 C58 1.513(10) . ?
C57 H57A 0.9800 . ?
C57 H57B 0.9800 . ?
C57 H57C 0.9800 . ?
C58 H58A 0.9800 . ?
C58 H58B 0.9800 . ?
C58 H58C 0.9800 . ?
C59 H59 1.0000 . ?
C59 C60 1.512(8) . ?
C59 C61 1.545(9) . ?
C60 H60A 0.9800 . ?
C60 H60B 0.9800 . ?
C60 H60C 0.9800 . ?
C61 H61A 0.9800 . ?
C61 H61B 0.9800 . ?
C61 H61C 0.9800 . ?
C62 H62 1.0000 . ?
C62 C63 1.491(8) . ?
C62 C64 1.547(8) . ?
C63 H63A 0.9800 . ?
C63 H63B 0.9800 . ?
C63 H63C 0.9800 . ?
C64 H64A 0.9800 . ?
C64 H64B 0.9800 . ?
C64 H64C 0.9800 . ?
C65 H65A 0.9800 . ?
C65 H65B 0.9800 . ?
C65 H65C 0.9800 . ?
C65 P1 1.837(6) . ?
C66 H66A 0.9800 . ?
C66 H66B 0.9800 . ?
C66 H66C 0.9800 . ?
C66 P1 1.797(6) . ?
C67 H67A 0.9800 . ?
C67 H67B 0.9800 . ?
C67 H67C 0.9800 . ?
C67 P1 1.798(6) . ?
Co1 N1 2.047(4) . ?
Co1 P1 2.2729(16) . ?

loop_
_smtbx_masks_void_nr
_smtbx_masks_void_average_x
_smtbx_masks_void_average_y
_smtbx_masks_void_average_z
_smtbx_masks_void_volume
_smtbx_masks_void_count_electrons
_smtbx_masks_void_content
1 -0.641 0.000 0.000 419.1 55.6 ?
2 0.259 0.348 0.659 14.0 0.0 ?
3 0.741 0.652 0.341 14.0 0.0 ?
